data_4515543
loop_
_publ_author_name
'Song, Hai-Jie'
'Jiang, Wei-Tao'
'Zhou, Qiao-Lan'
'Xu, Meng-Yu'
'Xiao, Bin'

_publ_section_title
;
 Structure-Modified Germatranes for Pd-Catalyzed Biaryl Synthesis
;
_journal_issue 10
_journal_name_full 'ACS Catalysis'
_journal_page_first 9287
_journal_paper_doi 10.1021/acscatal.8b02661
_journal_volume 8
_journal_year 2018
_chemical_formula_sum 'C14 H20 Cl Ge N O3'
_chemical_formula_weight 358.35
_space_group_crystal_system monoclinic
_space_group_IT_number 14
_space_group_name_Hall '-P 2yn'
_space_group_name_H-M_alt 'P 1 21/n 1'
_atom_sites_solution_hydrogens geom
_audit_creation_method SHELXL-2013
_cell_angle_alpha 90
_cell_angle_beta 96.777(2)
_cell_angle_gamma 90
_cell_formula_units_Z 8
_cell_length_a 14.8342(3)
_cell_length_b 13.3798(3)
_cell_length_c 16.4653(4)
_cell_measurement_reflns_used 6107
_cell_measurement_temperature 150(1)
_cell_measurement_theta_max 71.3480
_cell_measurement_theta_min 3.7880
_cell_volume 3245.18(13)
_computing_cell_refinement 'CrysAlisPro (Rigaku OD, 2015)'
_computing_data_collection 'CrysAlisPro (Rigaku OD, 2015)'
_computing_data_reduction 'CrysAlisPro (Rigaku OD, 2015)'
_computing_molecular_graphics 'Ortep-3 (L. J. Farrugia, 2001)'
_computing_publication_material SHELXL-97
_computing_structure_refinement 'SHELXL-97 (Sheldrick, 1997)'
_computing_structure_solution 'SHELXS-2013 (Sheldrick, 1997)'
_diffrn_ambient_temperature 150(1)
_diffrn_detector_area_resol_mean 5.2169
_diffrn_measured_fraction_theta_full 0.996
_diffrn_measured_fraction_theta_max 0.971
_diffrn_measurement_device_type 'SuperNova, Dual, Cu at zero, AtlasS2'
_diffrn_measurement_method '\w scans'
_diffrn_radiation_type CuK\a
_diffrn_radiation_wavelength 1.54184
_diffrn_reflns_av_R_equivalents 0.0368
_diffrn_reflns_av_unetI/netI 0.0450
_diffrn_reflns_Laue_measured_fraction_full 0.996
_diffrn_reflns_Laue_measured_fraction_max 0.971
_diffrn_reflns_limit_h_max 18
_diffrn_reflns_limit_h_min -16
_diffrn_reflns_limit_k_max 16
_diffrn_reflns_limit_k_min -13
_diffrn_reflns_limit_l_max 18
_diffrn_reflns_limit_l_min -20
_diffrn_reflns_number 12642
_diffrn_reflns_point_group_measured_fraction_full 0.996
_diffrn_reflns_point_group_measured_fraction_max 0.971
_diffrn_reflns_theta_full 67.684
_diffrn_reflns_theta_max 71.288
_diffrn_reflns_theta_min 3.795
_diffrn_source 'micro-focus sealed X-ray tube'
_exptl_absorpt_coefficient_mu 4.138
_exptl_absorpt_correction_T_max 1.00000
_exptl_absorpt_correction_T_min 0.49096
_exptl_absorpt_correction_type multi-scan
_exptl_absorpt_process_details
;
CrysAlisPro 1.171.38.46 (Rigaku Oxford Diffraction, 2015)
Empirical absorption correction using spherical harmonics,
 implemented in SCALE3 ABSPACK scaling algorithm.
;
_exptl_crystal_density_diffrn 1.467
_exptl_crystal_description block
_exptl_crystal_F_000 1472
_exptl_crystal_size_max 0.250
_exptl_crystal_size_mid 0.220
_exptl_crystal_size_min 0.200
_platon_squeeze_details
;
;
_refine_diff_density_max 1.419
_refine_diff_density_min -0.807
_refine_diff_density_rms 0.088
_refine_ls_extinction_method none
_refine_ls_goodness_of_fit_ref 1.035
_refine_ls_hydrogen_treatment constr
_refine_ls_matrix_type full
_refine_ls_number_parameters 369
_refine_ls_number_reflns 6131
_refine_ls_number_restraints 0
_refine_ls_restrained_S_all 1.035
_refine_ls_R_factor_all 0.0500
_refine_ls_R_factor_gt 0.0421
_refine_ls_shift/su_max 0.001
_refine_ls_shift/su_mean 0.000
_refine_ls_structure_factor_coef Fsqd
_refine_ls_weighting_details 'w=1/[\s^2^(Fo^2^)+(0.0610P)^2^+1.5884P] where P=(Fo^2^+2Fc^2^)/3'
_refine_ls_weighting_scheme calc
_refine_ls_wR_factor_gt 0.1081
_refine_ls_wR_factor_ref 0.1132
_reflns_Friedel_coverage 0.000
_reflns_number_gt 5150
_reflns_number_total 6131
_reflns_threshold_expression 'I > 2\s(I)'
_cod_data_source_file cs8b02661_si_001.cif
_cod_data_source_block shelxl
_cod_depositor_comments
;

2020-05-08
Z value and formula fixed to values more according to usual
chemical conventions.                 miguel
;
_cod_original_formula_sum 'C28 H40 Cl2 Ge2 N2 O6'
_cod_original_formula_weight 716.70
_cod_original_formula_units_Z 4
_cod_original_sg_symbol_H-M 'P 21/n'
_cod_database_code 4515543
_shelx_space_group_comment
;
The symmetry employed for this shelxl refinement is uniquely defined
by the following loop, which should always be used as a source of
symmetry information in preference to the above space-group names.
They are only intended as comments.
;
_shelx_estimated_absorpt_t_min 0.424
_shelx_estimated_absorpt_t_max 0.492
_shelxl_version_number 2013-4

loop_
_space_group_symop_operation_xyz
'x, y, z'
'-x+1/2, y+1/2, -z+1/2'
'-x, -y, -z'
'x-1/2, -y-1/2, z-1/2'

loop_
_atom_site_label
_atom_site_type_symbol
_atom_site_fract_x
_atom_site_fract_y
_atom_site_fract_z
_atom_site_U_iso_or_equiv
_atom_site_adp_type
_atom_site_occupancy
_atom_site_site_symmetry_order
_atom_site_calc_flag
_atom_site_refinement_flags_posn
_atom_site_refinement_flags_adp
Ge2 Ge 0.72847(2) 0.53915(2) 0.65436(2) 0.02262(11) Uani 1 1 d . .
Ge1 Ge 0.71229(2) 0.53601(3) 0.14742(2) 0.02459(11) Uani 1 1 d . .
Cl1 Cl 0.71187(5) 0.68237(6) 0.08791(5) 0.03399(18) Uani 1 1 d . .
Cl2 Cl 0.76530(6) 0.39473(6) 0.60578(5) 0.03517(19) Uani 1 1 d . .
O4 O 0.62576(15) 0.54687(15) 0.58264(13) 0.0273(5) Uani 1 1 d . .
O1 O 0.61517(14) 0.48998(17) 0.08181(12) 0.0267(4) Uani 1 1 d . .
O5 O 0.72027(14) 0.49473(16) 0.75494(12) 0.0264(4) Uani 1 1 d . .
O6 O 0.82721(15) 0.60468(17) 0.63375(14) 0.0314(5) Uani 1 1 d . .
O2 O 0.69750(15) 0.58472(17) 0.24508(13) 0.0309(5) Uani 1 1 d . .
O3 O 0.81950(15) 0.4986(2) 0.12061(15) 0.0352(5) Uani 1 1 d . .
N2 N 0.68557(16) 0.67999(18) 0.69735(14) 0.0229(5) Uani 1 1 d . .
N1 N 0.71004(17) 0.3923(2) 0.20559(15) 0.0277(5) Uani 1 1 d . .
C21 C 0.6660(2) 0.6596(2) 0.78243(17) 0.0248(6) Uani 1 1 d . .
H21A H 0.6019 0.6454 0.7825 0.030 Uiso 1 1 calc R U
H21B H 0.6808 0.7181 0.8162 0.030 Uiso 1 1 calc R U
C15 C 0.5759(2) 0.6315(2) 0.58604(17) 0.0252(6) Uani 1 1 d . .
C1 C 0.58642(19) 0.3962(2) 0.09841(17) 0.0235(6) Uani 1 1 d . .
C5 C 0.6023(2) 0.2482(3) 0.1836(2) 0.0330(7) Uani 1 1 d . .
H5 H 0.6327 0.2133 0.2274 0.040 Uiso 1 1 calc R U
C6 C 0.63083(19) 0.3429(2) 0.16381(18) 0.0256(6) Uani 1 1 d . .
C22 C 0.7227(2) 0.5697(2) 0.81774(18) 0.0259(6) Uani 1 1 d . .
C2 C 0.5123(2) 0.3538(2) 0.05135(18) 0.0261(6) Uani 1 1 d . .
H2 H 0.4825 0.3881 0.0069 0.031 Uiso 1 1 calc R U
C20 C 0.6035(2) 0.7049(2) 0.64305(17) 0.0251(6) Uani 1 1 d . .
C8 C 0.6613(2) 0.5179(3) 0.30218(18) 0.0291(7) Uani 1 1 d . .
C16 C 0.4960(2) 0.6451(3) 0.53305(19) 0.0322(7) Uani 1 1 d . .
H16 H 0.4770 0.5970 0.4940 0.039 Uiso 1 1 calc R U
C7 C 0.7044(2) 0.4147(3) 0.29342(18) 0.0301(7) Uani 1 1 d . .
H7A H 0.7648 0.4136 0.3233 0.036 Uiso 1 1 calc R U
H7B H 0.6682 0.3640 0.3165 0.036 Uiso 1 1 calc R U
C3 C 0.4836(2) 0.2598(2) 0.0717(2) 0.0301(7) Uani 1 1 d . .
H3 H 0.4335 0.2316 0.0408 0.036 Uiso 1 1 calc R U
C4 C 0.5278(2) 0.2064(3) 0.1372(2) 0.0339(7) Uani 1 1 d . .
H4 H 0.5075 0.1431 0.1497 0.041 Uiso 1 1 calc R U
C25 C 0.7624(2) 0.7506(2) 0.69168(19) 0.0276(6) Uani 1 1 d . .
H25A H 0.7983 0.7566 0.7447 0.033 Uiso 1 1 calc R U
H25B H 0.7389 0.8162 0.6756 0.033 Uiso 1 1 calc R U
C19 C 0.5534(2) 0.7915(3) 0.6487(2) 0.0318(7) Uani 1 1 d . .
H19 H 0.5730 0.8402 0.6870 0.038 Uiso 1 1 calc R U
C12 C 0.8658(2) 0.4195(3) 0.1673(2) 0.0348(7) Uani 1 1 d . .
C17 C 0.4455(2) 0.7312(3) 0.5396(2) 0.0371(8) Uani 1 1 d . .
H17 H 0.3917 0.7399 0.5052 0.044 Uiso 1 1 calc R U
C28 C 0.9185(2) 0.7520(3) 0.6496(2) 0.0386(8) Uani 1 1 d . .
H28A H 0.9424 0.7292 0.7031 0.058 Uiso 1 1 calc R U
H28B H 0.9171 0.8238 0.6490 0.058 Uiso 1 1 calc R U
H28C H 0.9565 0.7286 0.6102 0.058 Uiso 1 1 calc R U
C11 C 0.7956(2) 0.3420(3) 0.1882(2) 0.0339(7) Uani 1 1 d . .
H11A H 0.7824 0.2962 0.1427 0.041 Uiso 1 1 calc R U
H11B H 0.8204 0.3037 0.2357 0.041 Uiso 1 1 calc R U
C26 C 0.8225(2) 0.7116(2) 0.62809(19) 0.0297(7) Uani 1 1 d . .
C24 C 0.6777(2) 0.5267(3) 0.8880(2) 0.0326(7) Uani 1 1 d . .
H24A H 0.6165 0.5075 0.8687 0.049 Uiso 1 1 calc R U
H24B H 0.6770 0.5761 0.9302 0.049 Uiso 1 1 calc R U
H24C H 0.7110 0.4691 0.9096 0.049 Uiso 1 1 calc R U
C10 C 0.5579(2) 0.5161(3) 0.2844(2) 0.0362(7) Uani 1 1 d . .
H10A H 0.5345 0.5823 0.2901 0.054 Uiso 1 1 calc R U
H10B H 0.5334 0.4720 0.3222 0.054 Uiso 1 1 calc R U
H10C H 0.5408 0.4928 0.2296 0.054 Uiso 1 1 calc R U
C27 C 0.7860(2) 0.7398(3) 0.54045(19) 0.0329(7) Uani 1 1 d . .
H27A H 0.8263 0.7149 0.5036 0.049 Uiso 1 1 calc R U
H27B H 0.7819 0.8112 0.5358 0.049 Uiso 1 1 calc R U
H27C H 0.7269 0.7110 0.5268 0.049 Uiso 1 1 calc R U
C18 C 0.4737(2) 0.8048(3) 0.5966(2) 0.0392(8) Uani 1 1 d . .
H18 H 0.4394 0.8626 0.5998 0.047 Uiso 1 1 calc R U
C23 C 0.8217(2) 0.5950(3) 0.8477(2) 0.0367(8) Uani 1 1 d . .
H23A H 0.8500 0.5388 0.8767 0.055 Uiso 1 1 calc R U
H23B H 0.8239 0.6518 0.8834 0.055 Uiso 1 1 calc R U
H23C H 0.8535 0.6101 0.8016 0.055 Uiso 1 1 calc R U
C9 C 0.6905(3) 0.5582(3) 0.3875(2) 0.0424(8) Uani 1 1 d . .
H9A H 0.7549 0.5688 0.3945 0.064 Uiso 1 1 calc R U
H9B H 0.6749 0.5108 0.4274 0.064 Uiso 1 1 calc R U
H9C H 0.6600 0.6203 0.3947 0.064 Uiso 1 1 calc R U
C13 C 0.9209(3) 0.4647(3) 0.2418(3) 0.0448(9) Uani 1 1 d . .
H13A H 0.9656 0.5093 0.2245 0.067 Uiso 1 1 calc R U
H13B H 0.9505 0.4124 0.2748 0.067 Uiso 1 1 calc R U
H13C H 0.8813 0.5011 0.2732 0.067 Uiso 1 1 calc R U
C14 C 0.9289(2) 0.3698(3) 0.1122(3) 0.0496(10) Uani 1 1 d . .
H14A H 0.8940 0.3468 0.0630 0.074 Uiso 1 1 calc R U
H14B H 0.9590 0.3140 0.1404 0.074 Uiso 1 1 calc R U
H14C H 0.9733 0.4173 0.0988 0.074 Uiso 1 1 calc R U

loop_
_atom_site_aniso_label
_atom_site_aniso_U_11
_atom_site_aniso_U_22
_atom_site_aniso_U_33
_atom_site_aniso_U_23
_atom_site_aniso_U_13
_atom_site_aniso_U_12
Ge2 0.02855(19) 0.01957(19) 0.01983(18) 0.00020(12) 0.00322(13) 0.00228(12)
Ge1 0.02177(18) 0.0304(2) 0.02108(18) 0.00163(13) 0.00031(13) -0.00290(13)
Cl1 0.0395(4) 0.0319(4) 0.0293(4) 0.0041(3) -0.0014(3) -0.0090(3)
Cl2 0.0514(5) 0.0231(4) 0.0320(4) -0.0011(3) 0.0090(3) 0.0094(3)
O4 0.0350(11) 0.0231(11) 0.0229(10) -0.0030(8) -0.0008(8) 0.0030(8)
O1 0.0251(10) 0.0303(12) 0.0233(10) 0.0038(9) -0.0021(8) -0.0028(9)
O5 0.0365(11) 0.0208(10) 0.0217(10) -0.0011(8) 0.0024(8) 0.0009(9)
O6 0.0315(11) 0.0289(12) 0.0354(12) 0.0003(9) 0.0107(9) 0.0032(9)
O2 0.0369(12) 0.0321(12) 0.0236(10) 0.0000(9) 0.0028(9) -0.0038(9)
O3 0.0245(11) 0.0433(14) 0.0380(12) 0.0030(11) 0.0046(9) -0.0024(10)
N2 0.0258(12) 0.0210(12) 0.0217(11) 0.0002(10) 0.0017(9) 0.0017(9)
N1 0.0268(12) 0.0293(14) 0.0259(13) 0.0004(11) -0.0009(10) 0.0009(10)
C21 0.0293(14) 0.0234(15) 0.0217(13) -0.0019(12) 0.0036(11) 0.0002(12)
C15 0.0286(15) 0.0253(15) 0.0220(14) 0.0041(12) 0.0043(11) 0.0018(12)
C1 0.0215(13) 0.0285(16) 0.0210(13) -0.0013(12) 0.0041(10) 0.0037(11)
C5 0.0349(17) 0.0321(18) 0.0323(16) 0.0066(14) 0.0048(13) 0.0033(13)
C6 0.0250(14) 0.0291(16) 0.0226(14) 0.0004(12) 0.0029(11) 0.0030(12)
C22 0.0289(15) 0.0262(15) 0.0212(14) -0.0025(12) -0.0024(11) 0.0019(12)
C2 0.0254(14) 0.0307(16) 0.0221(13) -0.0002(12) 0.0018(11) 0.0016(12)
C20 0.0267(14) 0.0274(16) 0.0210(13) 0.0045(12) 0.0020(11) 0.0019(12)
C8 0.0349(16) 0.0321(17) 0.0203(14) -0.0010(13) 0.0035(12) -0.0013(13)
C16 0.0329(16) 0.0364(18) 0.0261(15) 0.0046(14) -0.0014(12) -0.0006(14)
C7 0.0351(16) 0.0314(17) 0.0223(14) 0.0028(13) -0.0023(12) 0.0014(13)
C3 0.0266(15) 0.0284(16) 0.0354(16) -0.0051(13) 0.0034(12) -0.0045(12)
C4 0.0352(17) 0.0262(16) 0.0408(18) 0.0039(14) 0.0070(14) -0.0033(13)
C25 0.0294(15) 0.0228(15) 0.0300(15) 0.0002(12) 0.0005(12) -0.0006(12)
C19 0.0357(16) 0.0306(17) 0.0293(15) -0.0010(13) 0.0041(13) 0.0070(13)
C12 0.0238(15) 0.0367(19) 0.0422(19) -0.0044(15) -0.0029(13) 0.0017(13)
C17 0.0306(16) 0.045(2) 0.0336(17) 0.0086(15) -0.0025(13) 0.0055(15)
C28 0.0327(17) 0.0378(19) 0.0450(19) 0.0066(16) 0.0036(14) -0.0044(14)
C11 0.0283(16) 0.0356(18) 0.0363(17) -0.0062(15) -0.0031(13) 0.0046(13)
C26 0.0347(16) 0.0246(16) 0.0302(15) 0.0020(13) 0.0051(13) 0.0007(13)
C24 0.0424(18) 0.0307(17) 0.0246(15) 0.0011(13) 0.0036(13) 0.0042(14)
C10 0.0356(18) 0.043(2) 0.0317(17) -0.0015(15) 0.0084(14) 0.0004(15)
C27 0.0372(17) 0.0333(18) 0.0285(15) 0.0003(14) 0.0053(13) -0.0052(14)
C18 0.0387(18) 0.042(2) 0.0374(18) 0.0074(16) 0.0069(14) 0.0157(15)
C23 0.0319(17) 0.041(2) 0.0348(17) -0.0003(15) -0.0067(13) -0.0001(14)
C9 0.056(2) 0.049(2) 0.0227(16) -0.0043(15) 0.0039(15) -0.0035(18)
C13 0.0348(18) 0.042(2) 0.054(2) -0.0103(18) -0.0098(16) -0.0032(15)
C14 0.0262(17) 0.056(2) 0.068(3) -0.021(2) 0.0081(16) -0.0004(16)

loop_
_atom_type_symbol
_atom_type_description
_atom_type_scat_dispersion_real
_atom_type_scat_dispersion_imag
_atom_type_scat_source
C C 0.0181 0.0091 'International Tables Vol C Tables 4.2.6.8 and 6.1.1.4'
H H 0.0000 0.0000 'International Tables Vol C Tables 4.2.6.8 and 6.1.1.4'
Cl Cl 0.3639 0.7018 'International Tables Vol C Tables 4.2.6.8 and 6.1.1.4'
Ge Ge -1.0885 0.8855 'International Tables Vol C Tables 4.2.6.8 and 6.1.1.4'
N N 0.0311 0.0180 'International Tables Vol C Tables 4.2.6.8 and 6.1.1.4'
O O 0.0492 0.0322 'International Tables Vol C Tables 4.2.6.8 and 6.1.1.4'

loop_
_geom_angle_atom_site_label_1
_geom_angle_atom_site_label_2
_geom_angle_atom_site_label_3
_geom_angle
O6 Ge2 O5 119.50(10)
O6 Ge2 O4 119.71(10)
O5 Ge2 O4 118.70(10)
O6 Ge2 N2 84.97(10)
O5 Ge2 N2 86.01(9)
O4 Ge2 N2 84.58(9)
O6 Ge2 Cl2 96.85(8)
O5 Ge2 Cl2 95.33(7)
O4 Ge2 Cl2 92.23(7)
N2 Ge2 Cl2 176.80(7)
O3 Ge1 O2 122.73(11)
O3 Ge1 O1 115.55(11)
O2 Ge1 O1 119.55(10)
O3 Ge1 N1 85.43(11)
O2 Ge1 N1 85.11(10)
O1 Ge1 N1 84.72(10)
O3 Ge1 Cl1 95.51(9)
O2 Ge1 Cl1 94.76(8)
O1 Ge1 Cl1 94.44(7)
N1 Ge1 Cl1 178.95(7)
C15 O4 Ge2 116.09(18)
C1 O1 Ge1 116.15(18)
C22 O5 Ge2 115.96(18)
C26 O6 Ge2 118.05(19)
C8 O2 Ge1 117.22(19)
C12 O3 Ge1 117.5(2)
C20 N2 C21 112.1(2)
C20 N2 C25 113.9(2)
C21 N2 C25 114.2(2)
C20 N2 Ge2 104.95(18)
C21 N2 Ge2 104.42(17)
C25 N2 Ge2 106.18(17)
C6 N1 C7 114.7(2)
C6 N1 C11 111.3(2)
C7 N1 C11 115.0(2)
C6 N1 Ge1 104.53(18)
C7 N1 Ge1 104.92(19)
C11 N1 Ge1 105.0(2)
N2 C21 C22 109.9(2)
N2 C21 H21A 109.7
C22 C21 H21A 109.7
N2 C21 H21B 109.7
C22 C21 H21B 109.7
H21A C21 H21B 108.2
O4 C15 C20 120.0(3)
O4 C15 C16 120.6(3)
C20 C15 C16 119.4(3)
O1 C1 C2 120.7(3)
O1 C1 C6 119.8(3)
C2 C1 C6 119.5(3)
C4 C5 C6 119.0(3)
C4 C5 H5 120.5
C6 C5 H5 120.5
C5 C6 C1 121.4(3)
C5 C6 N1 123.9(3)
C1 C6 N1 114.6(3)
O5 C22 C24 107.9(3)
O5 C22 C23 109.1(2)
C24 C22 C23 109.3(3)
O5 C22 C21 107.9(2)
C24 C22 C21 108.3(2)
C23 C22 C21 114.2(3)
C3 C2 C1 118.9(3)
C3 C2 H2 120.6
C1 C2 H2 120.6
C19 C20 C15 121.3(3)
C19 C20 N2 124.4(3)
C15 C20 N2 114.2(3)
O2 C8 C9 107.1(3)
O2 C8 C10 109.1(3)
C9 C8 C10 110.7(3)
O2 C8 C7 107.7(2)
C9 C8 C7 109.2(3)
C10 C8 C7 112.8(3)
C17 C16 C15 119.1(3)
C17 C16 H16 120.5
C15 C16 H16 120.5
N1 C7 C8 110.1(2)
N1 C7 H7A 109.6
C8 C7 H7A 109.6
N1 C7 H7B 109.6
C8 C7 H7B 109.6
H7A C7 H7B 108.1
C2 C3 C4 121.7(3)
C2 C3 H3 119.2
C4 C3 H3 119.2
C5 C4 C3 119.5(3)
C5 C4 H4 120.3
C3 C4 H4 120.3
N2 C25 C26 109.6(2)
N2 C25 H25A 109.8
C26 C25 H25A 109.8
N2 C25 H25B 109.8
C26 C25 H25B 109.8
H25A C25 H25B 108.2
C20 C19 C18 119.4(3)
C20 C19 H19 120.3
C18 C19 H19 120.3
O3 C12 C13 108.4(3)
O3 C12 C14 106.9(3)
C13 C12 C14 110.1(3)
O3 C12 C11 108.9(2)
C13 C12 C11 113.8(3)
C14 C12 C11 108.5(3)
C16 C17 C18 121.3(3)
C16 C17 H17 119.4
C18 C17 H17 119.4
C26 C28 H28A 109.5
C26 C28 H28B 109.5
H28A C28 H28B 109.5
C26 C28 H28C 109.5
H28A C28 H28C 109.5
H28B C28 H28C 109.5
N1 C11 C12 110.7(3)
N1 C11 H11A 109.5
C12 C11 H11A 109.5
N1 C11 H11B 109.5
C12 C11 H11B 109.5
H11A C11 H11B 108.1
O6 C26 C28 107.5(3)
O6 C26 C27 108.5(3)
C28 C26 C27 110.4(3)
O6 C26 C25 108.7(2)
C28 C26 C25 108.7(3)
C27 C26 C25 112.9(3)
C22 C24 H24A 109.5
C22 C24 H24B 109.5
H24A C24 H24B 109.5
C22 C24 H24C 109.5
H24A C24 H24C 109.5
H24B C24 H24C 109.5
C8 C10 H10A 109.5
C8 C10 H10B 109.5
H10A C10 H10B 109.5
C8 C10 H10C 109.5
H10A C10 H10C 109.5
H10B C10 H10C 109.5
C26 C27 H27A 109.5
C26 C27 H27B 109.5
H27A C27 H27B 109.5
C26 C27 H27C 109.5
H27A C27 H27C 109.5
H27B C27 H27C 109.5
C19 C18 C17 119.5(3)
C19 C18 H18 120.2
C17 C18 H18 120.2
C22 C23 H23A 109.5
C22 C23 H23B 109.5
H23A C23 H23B 109.5
C22 C23 H23C 109.5
H23A C23 H23C 109.5
H23B C23 H23C 109.5
C8 C9 H9A 109.5
C8 C9 H9B 109.5
H9A C9 H9B 109.5
C8 C9 H9C 109.5
H9A C9 H9C 109.5
H9B C9 H9C 109.5
C12 C13 H13A 109.5
C12 C13 H13B 109.5
H13A C13 H13B 109.5
C12 C13 H13C 109.5
H13A C13 H13C 109.5
H13B C13 H13C 109.5
C12 C14 H14A 109.5
C12 C14 H14B 109.5
H14A C14 H14B 109.5
C12 C14 H14C 109.5
H14A C14 H14C 109.5
H14B C14 H14C 109.5

loop_
_geom_bond_atom_site_label_1
_geom_bond_atom_site_label_2
_geom_bond_distance
Ge2 O6 1.774(2)
Ge2 O5 1.777(2)
Ge2 O4 1.817(2)
Ge2 N2 2.136(2)
Ge2 Cl2 2.1852(8)
Ge1 O3 1.772(2)
Ge1 O2 1.772(2)
Ge1 O1 1.804(2)
Ge1 N1 2.151(3)
Ge1 Cl1 2.1895(9)
O4 C15 1.358(4)
O1 C1 1.363(4)
O5 C22 1.438(4)
O6 C26 1.435(4)
O2 C8 1.446(4)
O3 C12 1.436(4)
N2 C20 1.462(4)
N2 C21 1.489(4)
N2 C25 1.492(4)
N1 C6 1.449(4)
N1 C7 1.489(4)
N1 C11 1.493(4)
C21 C22 1.542(4)
C21 H21A 0.9700
C21 H21B 0.9700
C15 C20 1.386(4)
C15 C16 1.398(4)
C1 C2 1.389(4)
C1 C6 1.391(4)
C5 C4 1.384(5)
C5 C6 1.387(5)
C5 H5 0.9300
C22 C24 1.516(4)
C22 C23 1.531(4)
C2 C3 1.381(5)
C2 H2 0.9300
C20 C19 1.385(4)
C8 C9 1.520(4)
C8 C10 1.528(5)
C8 C7 1.535(5)
C16 C17 1.385(5)
C16 H16 0.9300
C7 H7A 0.9700
C7 H7B 0.9700
C3 C4 1.393(5)
C3 H3 0.9300
C4 H4 0.9300
C25 C26 1.544(4)
C25 H25A 0.9700
C25 H25B 0.9700
C19 C18 1.388(5)
C19 H19 0.9300
C12 C13 1.517(5)
C12 C14 1.530(5)
C12 C11 1.536(5)
C17 C18 1.391(5)
C17 H17 0.9300
C28 C26 1.526(5)
C28 H28A 0.9600
C28 H28B 0.9600
C28 H28C 0.9600
C11 H11A 0.9700
C11 H11B 0.9700
C26 C27 1.528(4)
C24 H24A 0.9600
C24 H24B 0.9600
C24 H24C 0.9600
C10 H10A 0.9600
C10 H10B 0.9600
C10 H10C 0.9600
C27 H27A 0.9600
C27 H27B 0.9600
C27 H27C 0.9600
C18 H18 0.9300
C23 H23A 0.9600
C23 H23B 0.9600
C23 H23C 0.9600
C9 H9A 0.9600
C9 H9B 0.9600
C9 H9C 0.9600
C13 H13A 0.9600
C13 H13B 0.9600
C13 H13C 0.9600
C14 H14A 0.9600
C14 H14B 0.9600
C14 H14C 0.9600

loop_
_geom_torsion_atom_site_label_1
_geom_torsion_atom_site_label_2
_geom_torsion_atom_site_label_3
_geom_torsion_atom_site_label_4
_geom_torsion
O6 Ge2 O4 C15 -78.5(2)
O5 Ge2 O4 C15 85.0(2)
N2 Ge2 O4 C15 2.60(19)
Cl2 Ge2 O4 C15 -177.64(19)
O3 Ge1 O1 C1 83.7(2)
O2 Ge1 O1 C1 -80.0(2)
N1 Ge1 O1 C1 1.37(19)
Cl1 Ge1 O1 C1 -177.99(18)
O6 Ge2 O5 C22 61.4(2)
O4 Ge2 O5 C22 -102.1(2)
N2 Ge2 O5 C22 -20.51(19)
Cl2 Ge2 O5 C22 162.40(18)
O5 Ge2 O6 C26 -101.6(2)
O4 Ge2 O6 C26 61.8(2)
N2 Ge2 O6 C26 -19.1(2)
Cl2 Ge2 O6 C26 158.3(2)
O3 Ge1 O2 C8 -101.8(2)
O1 Ge1 O2 C8 60.7(2)
N1 Ge1 O2 C8 -20.4(2)
Cl1 Ge1 O2 C8 158.5(2)
O2 Ge1 O3 C12 61.0(3)
O1 Ge1 O3 C12 -102.1(2)
N1 Ge1 O3 C12 -20.2(2)
Cl1 Ge1 O3 C12 160.3(2)
C20 N2 C21 C22 139.1(3)
C25 N2 C21 C22 -89.5(3)
Ge2 N2 C21 C22 26.0(3)
Ge2 O4 C15 C20 -1.2(3)
Ge2 O4 C15 C16 179.5(2)
Ge1 O1 C1 C2 -179.9(2)
Ge1 O1 C1 C6 1.0(3)
C4 C5 C6 C1 -0.2(5)
C4 C5 C6 N1 -177.2(3)
O1 C1 C6 C5 178.6(3)
C2 C1 C6 C5 -0.5(4)
O1 C1 C6 N1 -4.1(4)
C2 C1 C6 N1 176.8(3)
C7 N1 C6 C5 -64.0(4)
C11 N1 C6 C5 68.8(4)
Ge1 N1 C6 C5 -178.3(2)
C7 N1 C6 C1 118.8(3)
C11 N1 C6 C1 -108.4(3)
Ge1 N1 C6 C1 4.5(3)
Ge2 O5 C22 C24 157.1(2)
Ge2 O5 C22 C23 -84.2(3)
Ge2 O5 C22 C21 40.3(3)
N2 C21 C22 O5 -42.3(3)
N2 C21 C22 C24 -158.9(2)
N2 C21 C22 C23 79.1(3)
O1 C1 C2 C3 -178.1(3)
C6 C1 C2 C3 1.0(4)
O4 C15 C20 C19 -179.2(3)
C16 C15 C20 C19 0.1(4)
O4 C15 C20 N2 -2.0(4)
C16 C15 C20 N2 177.3(3)
C21 N2 C20 C19 67.9(4)
C25 N2 C20 C19 -63.7(4)
Ge2 N2 C20 C19 -179.4(3)
C21 N2 C20 C15 -109.2(3)
C25 N2 C20 C15 119.2(3)
Ge2 N2 C20 C15 3.5(3)
Ge1 O2 C8 C9 157.0(2)
Ge1 O2 C8 C10 -83.2(3)
Ge1 O2 C8 C7 39.6(3)
O4 C15 C16 C17 178.3(3)
C20 C15 C16 C17 -0.9(5)
C6 N1 C7 C8 -89.1(3)
C11 N1 C7 C8 139.8(3)
Ge1 N1 C7 C8 25.0(3)
O2 C8 C7 N1 -40.6(3)
C9 C8 C7 N1 -156.7(3)
C10 C8 C7 N1 79.8(3)
C1 C2 C3 C4 -0.9(5)
C6 C5 C4 C3 0.3(5)
C2 C3 C4 C5 0.2(5)
C20 N2 C25 C26 -92.2(3)
C21 N2 C25 C26 137.2(3)
Ge2 N2 C25 C26 22.7(3)
C15 C20 C19 C18 0.4(5)
N2 C20 C19 C18 -176.5(3)
Ge1 O3 C12 C13 -86.9(3)
Ge1 O3 C12 C14 154.5(2)
Ge1 O3 C12 C11 37.4(3)
C15 C16 C17 C18 1.2(5)
C6 N1 C11 C12 134.1(3)
C7 N1 C11 C12 -93.3(3)
Ge1 N1 C11 C12 21.5(3)
O3 C12 C11 N1 -37.0(4)
C13 C12 C11 N1 84.1(3)
C14 C12 C11 N1 -153.0(3)
Ge2 O6 C26 C28 154.3(2)
Ge2 O6 C26 C27 -86.3(3)
Ge2 O6 C26 C25 36.8(3)
N2 C25 C26 O6 -37.1(3)
N2 C25 C26 C28 -153.9(3)
N2 C25 C26 C27 83.2(3)
C20 C19 C18 C17 -0.1(5)
C16 C17 C18 C19 -0.8(5)

loop_
_platon_squeeze_void_nr
_platon_squeeze_void_average_x
_platon_squeeze_void_average_y
_platon_squeeze_void_average_z
_platon_squeeze_void_volume
_platon_squeeze_void_count_electrons
_platon_squeeze_void_content
1 0.500 0.000 1.000 81 32 ' '
2 0.083 0.180 0.146 9 0 ' '
3 0.583 0.319 0.646 9 0 ' '
4 1.000 0.500 0.500 81 31 ' '
5 0.417 0.680 0.354 9 0 ' '
6 0.917 0.819 0.854 9 0 ' '
